data_4505453
loop_
_publ_author_name
'Tarafdar, Pradip K.'
'Reddy, S. Thirupathi'
'Swamy, Musti J.'

_publ_section_title
;
 Nonclassical Odd--even Alternation in Mixed-Chain Diacylethanolamines:
 Implications of Polymorphism
;
_journal_issue 3
_journal_name_full 'Crystal Growth &amp; Design'
_journal_page_first 1132
_journal_paper_doi 10.1021/cg200698t
_journal_volume 12
_journal_year 2012
_chemical_formula_moiety 'C30 H59 N O3'
_chemical_formula_sum 'C30 H59 N O3'
_chemical_formula_weight 481.78
_chemical_name_systematic
; 
 ? 
;
_space_group_IT_number 14
_symmetry_cell_setting monoclinic
_symmetry_space_group_name_Hall '-P 2ybc'
_symmetry_space_group_name_H-M 'P 1 21/c 1'
_atom_sites_solution_hydrogens geom
_atom_sites_solution_primary direct
_atom_sites_solution_secondary difmap
_audit_creation_method SHELXL-97
_cell_angle_alpha 90.00
_cell_angle_beta 92.2620(10)
_cell_angle_gamma 90.00
_cell_formula_units_Z 4
_cell_length_a 68.592(4)
_cell_length_b 4.8795(3)
_cell_length_c 8.7780(6)
_cell_measurement_reflns_used 6988
_cell_measurement_temperature 298(2)
_cell_measurement_theta_max 26.03
_cell_measurement_theta_min 2.38
_cell_volume 2935.7(3)
_computing_cell_refinement 'Bruker SMART'
_computing_data_collection 'Bruker SMART'
_computing_data_reduction 'Bruker SAINT'
_computing_molecular_graphics 'Bruker SHELXTL'
_computing_publication_material 'Bruker SHELXTL'
_computing_structure_refinement 'SHELXL-97 (Sheldrick, 1997)'
_computing_structure_solution 'SHELXS-97 (Sheldrick, 1990)'
_diffrn_ambient_temperature 298(2)
_diffrn_measured_fraction_theta_full 0.987
_diffrn_measured_fraction_theta_max 0.987
_diffrn_measurement_device_type 'CCD area detector'
_diffrn_measurement_method 'phi and omega scans'
_diffrn_radiation_monochromator graphite
_diffrn_radiation_source 'fine-focus sealed tube'
_diffrn_radiation_type MoK\a
_diffrn_radiation_wavelength 0.71073
_diffrn_reflns_av_R_equivalents 0.0304
_diffrn_reflns_av_sigmaI/netI 0.0357
_diffrn_reflns_limit_h_max 84
_diffrn_reflns_limit_h_min -73
_diffrn_reflns_limit_k_max 5
_diffrn_reflns_limit_k_min -5
_diffrn_reflns_limit_l_max 10
_diffrn_reflns_limit_l_min -9
_diffrn_reflns_number 14442
_diffrn_reflns_theta_full 26.06
_diffrn_reflns_theta_max 26.06
_diffrn_reflns_theta_min 1.19
_exptl_absorpt_coefficient_mu 0.068
_exptl_absorpt_correction_T_max 0.9919
_exptl_absorpt_correction_T_min 0.9759
_exptl_absorpt_correction_type empirical
_exptl_absorpt_process_details Bruckersadbas
_exptl_crystal_colour colourless
_exptl_crystal_density_diffrn 1.090
_exptl_crystal_density_method 'not measured'
_exptl_crystal_description plate
_exptl_crystal_F_000 1080
_exptl_crystal_size_max 0.36
_exptl_crystal_size_mid 0.32
_exptl_crystal_size_min 0.12
_refine_diff_density_max 0.601
_refine_diff_density_min -0.372
_refine_diff_density_rms 0.053
_refine_ls_extinction_method none
_refine_ls_goodness_of_fit_ref 1.061
_refine_ls_hydrogen_treatment mixed
_refine_ls_matrix_type full
_refine_ls_number_parameters 313
_refine_ls_number_reflns 5719
_refine_ls_number_restraints 0
_refine_ls_restrained_S_all 1.061
_refine_ls_R_factor_all 0.0771
_refine_ls_R_factor_gt 0.0627
_refine_ls_shift/su_max 0.001
_refine_ls_shift/su_mean 0.000
_refine_ls_structure_factor_coef Fsqd
_refine_ls_weighting_details 'calc w=1/[\s^2^(Fo^2^)+(0.0665P)^2^+2.5731P] where P=(Fo^2^+2Fc^2^)/3'
_refine_ls_weighting_scheme calc
_refine_ls_wR_factor_gt 0.1604
_refine_ls_wR_factor_ref 0.1690
_reflns_number_gt 4514
_reflns_number_total 5719
_reflns_threshold_expression >2sigma(I)
_cod_data_source_file cg200698t_si_003.cif
_cod_data_source_block a
_cod_depositor_comments
;
The following automatic conversions were performed:

'_symmetry_cell_setting' value 'Monoclinic' changed to 'monoclinic'
according to /home/saulius/struct/CIF-dictionaries/cif_core.dic
dictionary named 'cif_core.dic' version 2.4.1 from 2010-06-29.

Automatic conversion script
Id: cif_fix_values 1715 2011-07-08 13:25:40Z adriana 
;
_cod_original_sg_symbol_H-M 'P2(1)/c   '
_cod_database_code 4505453

loop_
_symmetry_equiv_pos_as_xyz
'x, y, z'
'-x, y+1/2, -z+1/2'
'-x, -y, -z'
'x, -y-1/2, z-1/2'

loop_
_atom_site_label
_atom_site_type_symbol
_atom_site_fract_x
_atom_site_fract_y
_atom_site_fract_z
_atom_site_U_iso_or_equiv
_atom_site_adp_type
_atom_site_occupancy
_atom_site_symmetry_multiplicity
_atom_site_calc_flag
_atom_site_refinement_flags
C23 C 0.37958(3) 0.4401(4) 0.6611(2) 0.0168(4) Uani 1 1 d .
H23A H 0.3877 0.4710 0.5747 0.020 Uiso 1 1 calc R
H23B H 0.3783 0.2436 0.6744 0.020 Uiso 1 1 calc R
C21 C 0.34932(3) 0.4394(4) 0.4836(2) 0.0161(4) Uani 1 1 d .
H21A H 0.3481 0.2429 0.4972 0.019 Uiso 1 1 calc R
H21B H 0.3574 0.4702 0.3972 0.019 Uiso 1 1 calc R
C22 C 0.35942(3) 0.5614(4) 0.6257(2) 0.0170(4) Uani 1 1 d .
H22A H 0.3513 0.5309 0.7122 0.020 Uiso 1 1 calc R
H22B H 0.3607 0.7578 0.6120 0.020 Uiso 1 1 calc R
C24 C 0.38973(3) 0.5610(4) 0.8036(2) 0.0172(4) Uani 1 1 d .
H24A H 0.3816 0.5294 0.8900 0.021 Uiso 1 1 calc R
H24B H 0.3909 0.7575 0.7904 0.021 Uiso 1 1 calc R
C25 C 0.40998(3) 0.4404(4) 0.8389(2) 0.0171(4) Uani 1 1 d .
H25A H 0.4088 0.2438 0.8521 0.020 Uiso 1 1 calc R
H25B H 0.4181 0.4718 0.7524 0.020 Uiso 1 1 calc R
C26 C 0.42007(3) 0.5614(4) 0.9809(2) 0.0169(4) Uani 1 1 d .
H26A H 0.4120 0.5297 1.0674 0.020 Uiso 1 1 calc R
H26B H 0.4213 0.7580 0.9678 0.020 Uiso 1 1 calc R
C19 C 0.31917(3) 0.4381(4) 0.3048(2) 0.0174(4) Uani 1 1 d .
H19A H 0.3273 0.4725 0.2188 0.021 Uiso 1 1 calc R
H19B H 0.3182 0.2411 0.3174 0.021 Uiso 1 1 calc R
C8 C 0.12092(3) 0.5524(4) 0.7391(2) 0.0187(4) Uani 1 1 d .
H8A H 0.1129 0.5235 0.6470 0.022 Uiso 1 1 calc R
H8B H 0.1226 0.7484 0.7528 0.022 Uiso 1 1 calc R
C20 C 0.32910(3) 0.5597(4) 0.4479(2) 0.0164(4) Uani 1 1 d .
H20A H 0.3209 0.5274 0.5339 0.020 Uiso 1 1 calc R
H20B H 0.3303 0.7564 0.4350 0.020 Uiso 1 1 calc R
C27 C 0.44028(3) 0.4406(4) 1.0156(2) 0.0180(4) Uani 1 1 d .
H27A H 0.4391 0.2441 1.0287 0.022 Uiso 1 1 calc R
H27B H 0.4483 0.4721 0.9290 0.022 Uiso 1 1 calc R
C7 C 0.11038(3) 0.4360(4) 0.8747(2) 0.0181(4) Uani 1 1 d .
H7A H 0.1090 0.2396 0.8614 0.022 Uiso 1 1 calc R
H7B H 0.1184 0.4669 0.9666 0.022 Uiso 1 1 calc R
C6 C 0.09029(3) 0.5599(4) 0.8960(2) 0.0179(4) Uani 1 1 d .
H6A H 0.0823 0.5295 0.8041 0.021 Uiso 1 1 calc R
H6B H 0.0917 0.7562 0.9100 0.021 Uiso 1 1 calc R
C4 C 0.05980(3) 0.5614(4) 1.0534(2) 0.0186(4) Uani 1 1 d .
H4A H 0.0518 0.5303 0.9615 0.022 Uiso 1 1 calc R
H4B H 0.0610 0.7579 1.0674 0.022 Uiso 1 1 calc R
C16 C 0.26914(3) 0.5500(4) 0.0833(2) 0.0173(4) Uani 1 1 d .
H16A H 0.2696 0.7487 0.0843 0.021 Uiso 1 1 calc R
H16B H 0.2650 0.4919 -0.0185 0.021 Uiso 1 1 calc R
C5 C 0.07996(3) 0.4403(4) 1.0316(2) 0.0182(4) Uani 1 1 d .
H5A H 0.0787 0.2438 1.0179 0.022 Uiso 1 1 calc R
H5B H 0.0880 0.4717 1.1235 0.022 Uiso 1 1 calc R
C18 C 0.29885(3) 0.5528(4) 0.2684(2) 0.0169(4) Uani 1 1 d .
H18A H 0.2997 0.7506 0.2598 0.020 Uiso 1 1 calc R
H18B H 0.2905 0.5112 0.3522 0.020 Uiso 1 1 calc R
C9 C 0.14084(3) 0.4220(4) 0.7193(2) 0.0194(4) Uani 1 1 d .
H9A H 0.1391 0.2265 0.7039 0.023 Uiso 1 1 calc R
H9B H 0.1487 0.4475 0.8124 0.023 Uiso 1 1 calc R
C10 C 0.15175(3) 0.5397(4) 0.5861(2) 0.0198(4) Uani 1 1 d .
H10A H 0.1439 0.5152 0.4926 0.024 Uiso 1 1 calc R
H10B H 0.1537 0.7348 0.6017 0.024 Uiso 1 1 calc R
C29 C 0.47073(3) 0.4414(4) 1.1923(2) 0.0211(4) Uani 1 1 d .
H29A H 0.4789 0.4778 1.1069 0.025 Uiso 1 1 calc R
H29B H 0.4696 0.2441 1.2028 0.025 Uiso 1 1 calc R
C17 C 0.28953(3) 0.4375(4) 0.1212(2) 0.0169(4) Uani 1 1 d .
H17A H 0.2888 0.2397 0.1299 0.020 Uiso 1 1 calc R
H17B H 0.2979 0.4793 0.0377 0.020 Uiso 1 1 calc R
C28 C 0.45052(3) 0.5609(4) 1.1578(2) 0.0179(4) Uani 1 1 d .
H28A H 0.4517 0.7575 1.1449 0.021 Uiso 1 1 calc R
H28B H 0.4425 0.5287 1.2446 0.021 Uiso 1 1 calc R
C3 C 0.04954(3) 0.4406(4) 1.1889(2) 0.0190(4) Uani 1 1 d .
H3A H 0.0484 0.2440 1.1751 0.023 Uiso 1 1 calc R
H3B H 0.0575 0.4726 1.2808 0.023 Uiso 1 1 calc R
C2 C 0.02932(3) 0.5597(4) 1.2106(2) 0.0223(4) Uani 1 1 d .
H2A H 0.0304 0.7569 1.2221 0.027 Uiso 1 1 calc R
H2B H 0.0212 0.5235 1.1199 0.027 Uiso 1 1 calc R
C12 C 0.18304(3) 0.5195(4) 0.4445(2) 0.0216(4) Uani 1 1 d .
O3 O 0.25296(2) 0.2059(3) 0.22695(16) 0.0228(3) Uani 1 1 d .
O2 O 0.19821(2) 0.3581(4) 0.41280(18) 0.0355(4) Uani 1 1 d .
C30 C 0.48054(3) 0.5584(5) 1.3369(2) 0.0260(5) Uani 1 1 d .
H30A H 0.4819 0.7531 1.3264 0.039 Uiso 1 1 calc R
H30B H 0.4932 0.4765 1.3530 0.039 Uiso 1 1 calc R
H30C H 0.4727 0.5192 1.4224 0.039 Uiso 1 1 calc R
C11 C 0.17149(3) 0.4017(4) 0.5697(2) 0.0203(4) Uani 1 1 d .
H11A H 0.1790 0.4189 0.6652 0.024 Uiso 1 1 calc R
H11B H 0.1694 0.2079 0.5504 0.024 Uiso 1 1 calc R
C1 C 0.01946(3) 0.4423(5) 1.3486(2) 0.0261(5) Uani 1 1 d .
H1A H 0.0176 0.2488 1.3350 0.039 Uiso 1 1 calc R
H1B H 0.0071 0.5298 1.3593 0.039 Uiso 1 1 calc R
H1C H 0.0276 0.4743 1.4386 0.039 Uiso 1 1 calc R
N1 N 0.24347(2) 0.6430(4) 0.25831(19) 0.0191(4) Uani 1 1 d .
C15A C 0.25452(3) 0.4518(4) 0.1960(2) 0.0163(4) Uani 1 1 d .
C13 C 0.21107(3) 0.4495(5) 0.2958(2) 0.0312(5) Uani 1 1 d .
H13A H 0.2044 0.5839 0.2310 0.037 Uiso 1 1 calc R
H13B H 0.2146 0.2954 0.2330 0.037 Uiso 1 1 calc R
C14 C 0.22915(3) 0.5749(4) 0.3706(2) 0.0232(5) Uani 1 1 d .
H14A H 0.2256 0.7396 0.4249 0.028 Uiso 1 1 calc R
H14B H 0.2349 0.4469 0.4441 0.028 Uiso 1 1 calc R
O1 O 0.18019(3) 0.7292(5) 0.3815(3) 0.0679(7) Uani 1 1 d .
H1 H 0.2448(3) 0.815(5) 0.237(3) 0.025(6) Uiso 1 1 d .

loop_
_atom_site_aniso_label
_atom_site_aniso_U_11
_atom_site_aniso_U_22
_atom_site_aniso_U_33
_atom_site_aniso_U_23
_atom_site_aniso_U_13
_atom_site_aniso_U_12
C23 0.0147(9) 0.0176(10) 0.0179(9) 0.0000(7) -0.0020(7) 0.0008(7)
C21 0.0127(9) 0.0173(10) 0.0181(9) -0.0007(7) -0.0008(7) -0.0006(7)
C22 0.0147(9) 0.0179(10) 0.0181(9) -0.0003(7) -0.0018(7) 0.0002(7)
C24 0.0159(9) 0.0175(10) 0.0181(9) 0.0003(7) -0.0009(8) 0.0002(7)
C25 0.0154(9) 0.0176(10) 0.0181(9) -0.0007(7) -0.0011(7) -0.0002(7)
C26 0.0166(9) 0.0176(10) 0.0164(9) 0.0004(7) -0.0010(8) 0.0007(7)
C19 0.0156(9) 0.0173(10) 0.0191(10) 0.0000(7) -0.0008(8) -0.0011(7)
C8 0.0179(10) 0.0205(10) 0.0180(9) -0.0006(8) 0.0024(8) -0.0004(8)
C20 0.0126(9) 0.0184(10) 0.0183(9) 0.0004(7) 0.0002(7) 0.0004(7)
C27 0.0180(10) 0.0182(10) 0.0177(9) -0.0005(7) -0.0003(8) 0.0003(8)
C7 0.0174(9) 0.0195(10) 0.0174(9) -0.0001(8) 0.0002(8) 0.0006(8)
C6 0.0159(9) 0.0187(10) 0.0191(10) 0.0007(8) 0.0012(8) 0.0004(7)
C4 0.0171(10) 0.0190(10) 0.0197(10) 0.0005(8) 0.0008(8) 0.0001(8)
C16 0.0168(9) 0.0172(10) 0.0177(9) 0.0000(7) -0.0025(7) -0.0002(8)
C5 0.0171(10) 0.0196(10) 0.0181(10) -0.0002(8) 0.0015(8) 0.0012(8)
C18 0.0142(9) 0.0182(10) 0.0184(9) -0.0006(8) -0.0005(7) -0.0002(7)
C9 0.0193(10) 0.0202(10) 0.0187(10) 0.0011(8) 0.0018(8) 0.0004(8)
C10 0.0180(10) 0.0224(10) 0.0192(10) 0.0005(8) 0.0040(8) 0.0002(8)
C29 0.0190(10) 0.0241(11) 0.0199(10) 0.0010(8) -0.0027(8) 0.0017(8)
C17 0.0148(9) 0.0185(10) 0.0174(9) -0.0009(7) 0.0001(7) -0.0005(7)
C28 0.0172(10) 0.0189(10) 0.0173(9) 0.0008(8) -0.0028(8) 0.0000(8)
C3 0.0172(10) 0.0208(10) 0.0192(10) 0.0005(8) 0.0014(8) -0.0001(8)
C2 0.0200(10) 0.0254(11) 0.0217(10) -0.0006(8) 0.0027(8) 0.0008(8)
C12 0.0194(10) 0.0234(11) 0.0221(10) -0.0005(8) 0.0033(8) 0.0012(8)
O3 0.0212(7) 0.0147(7) 0.0324(8) 0.0028(6) 0.0010(6) -0.0015(6)
O2 0.0230(8) 0.0446(10) 0.0399(9) 0.0147(8) 0.0133(7) 0.0078(7)
C30 0.0199(10) 0.0352(13) 0.0226(11) 0.0002(9) -0.0037(8) -0.0005(9)
C11 0.0213(10) 0.0203(10) 0.0194(10) 0.0010(8) 0.0016(8) 0.0006(8)
C1 0.0196(10) 0.0357(13) 0.0231(11) 0.0006(9) 0.0037(8) -0.0002(9)
N1 0.0203(9) 0.0154(9) 0.0218(8) 0.0007(7) 0.0022(7) -0.0029(7)
C15A 0.0128(9) 0.0178(10) 0.0178(9) 0.0007(8) -0.0062(7) -0.0010(7)
C13 0.0188(11) 0.0472(14) 0.0284(12) 0.0059(10) 0.0089(9) 0.0011(10)
C14 0.0277(11) 0.0219(11) 0.0202(10) -0.0008(8) 0.0051(8) -0.0005(9)
O1 0.0624(13) 0.0651(14) 0.0800(15) 0.0485(12) 0.0490(12) 0.0387(11)

loop_
_atom_type_symbol
_atom_type_description
_atom_type_scat_dispersion_real
_atom_type_scat_dispersion_imag
_atom_type_scat_source
C C 0.0033 0.0016 'International Tables Vol C Tables 4.2.6.8 and 6.1.1.4'
H H 0.0000 0.0000 'International Tables Vol C Tables 4.2.6.8 and 6.1.1.4'
N N 0.0061 0.0033 'International Tables Vol C Tables 4.2.6.8 and 6.1.1.4'
O O 0.0106 0.0060 'International Tables Vol C Tables 4.2.6.8 and 6.1.1.4'

loop_
_geom_angle_atom_site_label_1
_geom_angle_atom_site_label_2
_geom_angle_atom_site_label_3
_geom_angle
C22 C23 C24 113.46(15)
C22 C21 C20 113.43(15)
C21 C22 C23 113.24(15)
C23 C24 C25 113.51(15)
C26 C25 C24 113.38(16)
C25 C26 C27 113.21(15)
C18 C19 C20 113.87(16)
C9 C8 C7 112.83(16)
C19 C20 C21 113.07(15)
C28 C27 C26 113.59(16)
C6 C7 C8 114.01(16)
C7 C6 C5 113.26(16)
C5 C4 C3 113.41(16)
C15A C16 C17 111.62(15)
C4 C5 C6 113.69(16)
C19 C18 C17 113.02(15)
C8 C9 C10 113.55(16)
C11 C10 C9 111.74(16)
C28 C29 C30 112.98(17)
C18 C17 C16 113.67(15)
C29 C28 C27 113.65(16)
C2 C3 C4 113.63(16)
C1 C2 C3 113.01(17)
O1 C12 O2 121.9(2)
O1 C12 C11 126.68(19)
O2 C12 C11 111.35(17)
C12 O2 C13 117.66(17)
C12 C11 C10 113.44(16)
C15A N1 C14 121.81(17)
O3 C15A N1 122.26(18)
O3 C15A C16 121.08(17)
N1 C15A C16 116.65(17)
O2 C13 C14 109.22(17)
N1 C14 C13 111.27(16)

loop_
_geom_bond_atom_site_label_1
_geom_bond_atom_site_label_2
_geom_bond_distance
C23 C22 1.525(2)
C23 C24 1.526(3)
C21 C22 1.524(2)
C21 C20 1.527(2)
C24 C25 1.529(3)
C25 C26 1.522(3)
C26 C27 1.526(3)
C19 C18 1.525(3)
C19 C20 1.525(3)
C8 C9 1.523(3)
C8 C7 1.526(3)
C27 C28 1.525(3)
C7 C6 1.523(3)
C6 C5 1.526(3)
C4 C5 1.522(3)
C4 C3 1.525(3)
C16 C15A 1.514(3)
C16 C17 1.527(2)
C18 C17 1.526(2)
C9 C10 1.525(3)
C10 C11 1.524(3)
C29 C28 1.523(3)
C29 C30 1.524(3)
C3 C2 1.523(3)
C2 C1 1.523(3)
C12 O1 1.175(3)
C12 O2 1.343(2)
C12 C11 1.495(3)
O3 C15A 1.236(2)
O2 C13 1.450(2)
N1 C15A 1.333(3)
N1 C14 1.457(3)
C13 C14 1.509(3)

loop_
_cod_related_entry_id
_cod_related_entry_database
_cod_related_entry_code
1 ChemSpider 30661517
